data_7038531
loop_
_publ_author_name
'Brown, Jessie L.'
'Montgomery, Ashley C.'
'Samaan, Christopher A.'
'Janicke, Michael T.'
'Scott, Brian L.'
'Gaunt, Andrew J.'

_publ_section_title
;
 Synthesis and characterization of potassium aryl- and alkyl-substituted
 silylchalcogenolate ligands.
;
_journal_issue 24
_journal_name_full 'Dalton transactions (Cambridge, England : 2003)'
_journal_page_first 9841
_journal_page_last 9852
_journal_paper_doi 10.1039/c5dt04433b
_journal_volume 45
_journal_year 2016
_chemical_formula_sum 'C32 H43 K O6.5 S Si'
_chemical_formula_weight 630.91
_chemical_name_systematic
; 
 ? 
;
_space_group_IT_number 2
_symmetry_cell_setting triclinic
_symmetry_space_group_name_Hall '-P 1'
_symmetry_space_group_name_H-M 'P -1'
_atom_sites_solution_hydrogens geom
_atom_sites_solution_primary direct
_atom_sites_solution_secondary difmap
_audit_creation_method SHELXL-97
_audit_update_record
;
2015-11-09 deposited with the CCDC.
2016-02-15 downloaded from the CCDC.
;
_cell_angle_alpha 95.930(9)
_cell_angle_beta 93.438(9)
_cell_angle_gamma 94.815(9)
_cell_formula_units_Z 2
_cell_length_a 9.188(8)
_cell_length_b 10.473(9)
_cell_length_c 17.685(14)
_cell_measurement_temperature 140(1)
_cell_volume 1683(2)
_computing_cell_refinement 'SAINT+, v. 7.66a (Bruker AXS, 2009)'
_computing_data_collection 'APEX II, v. 7.0 (Bruker AXS, 2009)'
_computing_data_reduction 'SAINT+, v. 7.66a (Bruker AXS, 2009)'
_computing_molecular_graphics 'SHELXTL, v. 6.14, (Bruker AXS, 2000)'
_computing_publication_material 'SHELXTL, v. 6.14, (Bruker AXS, 2000)'
_computing_structure_refinement 'SHELXL-97 (Sheldrick, 1997)'
_computing_structure_solution 'SHELXS-97 (Sheldrick, 1990)'
_diffrn_ambient_temperature 140(1)
_diffrn_measured_fraction_theta_full 0.996
_diffrn_measured_fraction_theta_max 0.986
_diffrn_measurement_device_type 'Bruker D8 with APEXII CCD'
_diffrn_measurement_method '\w scans'
_diffrn_radiation_monochromator graphite
_diffrn_radiation_source 'fine-focus sealed tube'
_diffrn_radiation_type MoK\a
_diffrn_radiation_wavelength 0.71073
_diffrn_reflns_av_R_equivalents 0.0774
_diffrn_reflns_av_sigmaI/netI 0.1150
_diffrn_reflns_limit_h_max 11
_diffrn_reflns_limit_h_min -11
_diffrn_reflns_limit_k_max 12
_diffrn_reflns_limit_k_min -12
_diffrn_reflns_limit_l_max 21
_diffrn_reflns_limit_l_min -21
_diffrn_reflns_number 16688
_diffrn_reflns_theta_full 25.00
_diffrn_reflns_theta_max 25.78
_diffrn_reflns_theta_min 1.96
_diffrn_standards_decay_% 0
_diffrn_standards_interval_count 0
_diffrn_standards_interval_time 0
_diffrn_standards_number 0
_exptl_absorpt_coefficient_mu 0.297
_exptl_absorpt_correction_T_max 0.9882
_exptl_absorpt_correction_T_min 0.9162
_exptl_absorpt_correction_type multi-scan
_exptl_absorpt_process_details 'SADABS v. 2.03 (Sheldrick, 2008)'
_exptl_crystal_colour colorless
_exptl_crystal_density_diffrn 1.245
_exptl_crystal_density_method 'not measured'
_exptl_crystal_description plate
_exptl_crystal_F_000 672
_exptl_crystal_size_max 0.30
_exptl_crystal_size_mid 0.20
_exptl_crystal_size_min 0.04
_platon_squeeze_details
;
;
_refine_diff_density_max 0.391
_refine_diff_density_min -0.330
_refine_diff_density_rms 0.081
_refine_ls_extinction_coef 0.0102(16)
_refine_ls_extinction_expression Fc^*^=kFc[1+0.001xFc^2^\l^3^/sin(2\q)]^-1/4^
_refine_ls_extinction_method SHELXL
_refine_ls_goodness_of_fit_ref 0.781
_refine_ls_hydrogen_treatment constr
_refine_ls_matrix_type full
_refine_ls_number_parameters 354
_refine_ls_number_reflns 6366
_refine_ls_number_restraints 0
_refine_ls_restrained_S_all 0.781
_refine_ls_R_factor_all 0.1072
_refine_ls_R_factor_gt 0.0564
_refine_ls_shift/su_max 0.000
_refine_ls_shift/su_mean 0.000
_refine_ls_structure_factor_coef Fsqd
_refine_ls_weighting_details 'calc w=1/[\s^2^(Fo^2^)+(0.1017P)^2^+0.0000P] where P=(Fo^2^+2Fc^2^)/3'
_refine_ls_weighting_scheme calc
_refine_ls_wR_factor_gt 0.1339
_refine_ls_wR_factor_ref 0.1594
_reflns_number_gt 3605
_reflns_number_total 6366
_reflns_threshold_expression >2sigma(I)
_cod_data_source_file c5dt04433b2.cif
_cod_data_source_block apx1891s
_cod_depositor_comments 'Adding full bibliography for 7038530--7038536.cif.'
_cod_original_formula_sum 'C32 H43 K O6.50 S Si'
_cod_database_code 7038531

loop_
_symmetry_equiv_pos_as_xyz
'x, y, z'
'-x, -y, -z'

loop_
_atom_site_label
_atom_site_type_symbol
_atom_site_fract_x
_atom_site_fract_y
_atom_site_fract_z
_atom_site_U_iso_or_equiv
_atom_site_adp_type
_atom_site_occupancy
_atom_site_symmetry_multiplicity
_atom_site_calc_flag
_atom_site_refinement_flags
K1 K 0.70314(8) 0.77714(7) 0.66762(5) 0.0301(2) Uani 1 1 d .
S1 S 0.43572(10) 0.58279(9) 0.69348(5) 0.0292(3) Uani 1 1 d .
Si1 Si 0.46258(10) 0.53833(9) 0.80273(6) 0.0221(3) Uani 1 1 d .
O1 O 0.4943(3) 0.9399(2) 0.61382(14) 0.0307(6) Uani 1 1 d .
O2 O 0.6393(2) 0.9992(2) 0.75776(14) 0.0297(6) Uani 1 1 d .
O3 O 0.9126(3) 0.9082(2) 0.78932(14) 0.0308(6) Uani 1 1 d .
O4 O 0.9633(3) 0.6823(2) 0.69919(15) 0.0329(6) Uani 1 1 d .
O5 O 0.8350(3) 0.6184(2) 0.55065(15) 0.0341(6) Uani 1 1 d .
O6 O 0.5665(3) 0.7211(2) 0.52450(14) 0.0321(6) Uani 1 1 d .
C1 C 0.4256(4) 0.9994(4) 0.6774(2) 0.0362(10) Uani 1 1 d .
H1A H 0.3788 0.9339 0.7051 0.043 Uiso 1 1 calc R
H1B H 0.3515 1.0522 0.6597 0.043 Uiso 1 1 calc R
C2 C 0.5403(4) 1.0804(4) 0.7277(2) 0.0363(10) Uani 1 1 d .
H2A H 0.5918 1.1417 0.6989 0.044 Uiso 1 1 calc R
H2B H 0.4958 1.1281 0.7689 0.044 Uiso 1 1 calc R
C3 C 0.7462(4) 1.0682(4) 0.8114(2) 0.0348(9) Uani 1 1 d .
H3A H 0.6991 1.1186 0.8504 0.042 Uiso 1 1 calc R
H3B H 0.8100 1.1264 0.7862 0.042 Uiso 1 1 calc R
C4 C 0.8335(4) 0.9716(4) 0.8466(2) 0.0365(10) Uani 1 1 d .
H4A H 0.9010 1.0149 0.8874 0.044 Uiso 1 1 calc R
H4B H 0.7685 0.9090 0.8680 0.044 Uiso 1 1 calc R
C5 C 0.9914(4) 0.8089(4) 0.8176(2) 0.0335(9) Uani 1 1 d .
H5A H 0.9238 0.7461 0.8371 0.040 Uiso 1 1 calc R
H5B H 1.0611 0.8458 0.8590 0.040 Uiso 1 1 calc R
C6 C 1.0696(4) 0.7449(4) 0.7555(2) 0.0348(10) Uani 1 1 d .
H6A H 1.1326 0.8082 0.7336 0.042 Uiso 1 1 calc R
H6B H 1.1298 0.6824 0.7753 0.042 Uiso 1 1 calc R
C7 C 1.0256(4) 0.6003(4) 0.6436(2) 0.0405(10) Uani 1 1 d .
H7A H 1.0816 0.5397 0.6682 0.049 Uiso 1 1 calc R
H7B H 1.0912 0.6508 0.6149 0.049 Uiso 1 1 calc R
C8 C 0.9052(4) 0.5294(4) 0.5917(2) 0.0418(10) Uani 1 1 d .
H8A H 0.9447 0.4659 0.5566 0.050 Uiso 1 1 calc R
H8B H 0.8353 0.4848 0.6211 0.050 Uiso 1 1 calc R
C9 C 0.7216(4) 0.5592(4) 0.4977(2) 0.0447(11) Uani 1 1 d .
H9A H 0.6554 0.5032 0.5230 0.054 Uiso 1 1 calc R
H9B H 0.7630 0.5069 0.4574 0.054 Uiso 1 1 calc R
C10 C 0.6408(4) 0.6572(4) 0.4652(2) 0.0426(11) Uani 1 1 d .
H10A H 0.7078 0.7187 0.4442 0.051 Uiso 1 1 calc R
H10B H 0.5709 0.6173 0.4246 0.051 Uiso 1 1 calc R
C11 C 0.4680(5) 0.8045(4) 0.4970(2) 0.0395(10) Uani 1 1 d .
H11A H 0.3982 0.7575 0.4586 0.047 Uiso 1 1 calc R
H11B H 0.5208 0.8732 0.4741 0.047 Uiso 1 1 calc R
C12 C 0.3899(4) 0.8596(4) 0.5630(2) 0.0370(10) Uani 1 1 d .
H12A H 0.3132 0.9098 0.5451 0.044 Uiso 1 1 calc R
H12B H 0.3454 0.7908 0.5890 0.044 Uiso 1 1 calc R
C13 C 0.4056(3) 0.6678(3) 0.8746(2) 0.0211(8) Uani 1 1 d .
C14 C 0.3242(4) 0.6457(3) 0.9363(2) 0.0255(8) Uani 1 1 d .
H14 H 0.2958 0.5613 0.9448 0.031 Uiso 1 1 calc R
C15 C 0.2841(4) 0.7468(3) 0.9857(2) 0.0285(9) Uani 1 1 d .
H15 H 0.2283 0.7297 1.0263 0.034 Uiso 1 1 calc R
C16 C 0.3267(4) 0.8715(3) 0.9745(2) 0.0322(9) Uani 1 1 d .
H16 H 0.3009 0.9392 1.0079 0.039 Uiso 1 1 calc R
C17 C 0.4082(4) 0.8970(3) 0.9136(2) 0.0298(9) Uani 1 1 d .
H17 H 0.4378 0.9815 0.9058 0.036 Uiso 1 1 calc R
C18 C 0.4449(4) 0.7956(3) 0.8645(2) 0.0263(8) Uani 1 1 d .
H18 H 0.4981 0.8134 0.8231 0.032 Uiso 1 1 calc R
C19 C 0.6587(4) 0.5153(3) 0.8319(2) 0.0232(8) Uani 1 1 d .
C20 C 0.7287(4) 0.5639(3) 0.9026(2) 0.0267(8) Uani 1 1 d .
H20 H 0.6783 0.6129 0.9373 0.032 Uiso 1 1 calc R
C21 C 0.8716(4) 0.5406(3) 0.9221(2) 0.0315(9) Uani 1 1 d .
H21 H 0.9157 0.5736 0.9696 0.038 Uiso 1 1 calc R
C22 C 0.9486(4) 0.4686(4) 0.8715(2) 0.0356(10) Uani 1 1 d .
H22 H 1.0444 0.4529 0.8847 0.043 Uiso 1 1 calc R
C23 C 0.8830(4) 0.4201(4) 0.8011(2) 0.0361(10) Uani 1 1 d .
H23 H 0.9347 0.3721 0.7665 0.043 Uiso 1 1 calc R
C24 C 0.7399(4) 0.4430(3) 0.7820(2) 0.0307(9) Uani 1 1 d .
H24 H 0.6966 0.4091 0.7345 0.037 Uiso 1 1 calc R
C25 C 0.3587(4) 0.3825(3) 0.8203(2) 0.0241(8) Uani 1 1 d .
C26 C 0.3832(4) 0.3302(3) 0.8885(2) 0.0292(9) Uani 1 1 d .
H26 H 0.4525 0.3728 0.9250 0.035 Uiso 1 1 calc R
C27 C 0.3077(4) 0.2166(3) 0.9039(2) 0.0375(10) Uani 1 1 d .
H27 H 0.3258 0.1840 0.9502 0.045 Uiso 1 1 calc R
C28 C 0.2062(4) 0.1529(4) 0.8501(3) 0.0442(12) Uani 1 1 d .
H28 H 0.1550 0.0767 0.8599 0.053 Uiso 1 1 calc R
C29 C 0.1796(4) 0.2010(4) 0.7818(3) 0.0408(11) Uani 1 1 d .
H29 H 0.1110 0.1570 0.7454 0.049 Uiso 1 1 calc R
C30 C 0.2548(4) 0.3149(3) 0.7670(2) 0.0302(9) Uani 1 1 d .
H30 H 0.2356 0.3469 0.7206 0.036 Uiso 1 1 calc R

loop_
_atom_site_aniso_label
_atom_site_aniso_U_11
_atom_site_aniso_U_22
_atom_site_aniso_U_33
_atom_site_aniso_U_23
_atom_site_aniso_U_13
_atom_site_aniso_U_12
K1 0.0227(4) 0.0313(5) 0.0355(5) -0.0020(4) 0.0012(4) 0.0047(3)
S1 0.0273(5) 0.0343(5) 0.0255(5) 0.0025(4) 0.0001(4) 0.0025(4)
Si1 0.0175(5) 0.0211(5) 0.0269(6) 0.0002(4) 0.0000(4) 0.0015(4)
O1 0.0323(14) 0.0290(14) 0.0305(15) 0.0013(12) -0.0015(12) 0.0059(11)
O2 0.0257(13) 0.0270(13) 0.0359(16) 0.0027(12) -0.0004(12) 0.0019(11)
O3 0.0298(14) 0.0308(14) 0.0322(16) 0.0038(12) 0.0036(12) 0.0043(11)
O4 0.0224(13) 0.0363(15) 0.0392(17) 0.0002(12) -0.0010(12) 0.0054(11)
O5 0.0288(14) 0.0350(15) 0.0370(16) -0.0037(12) 0.0005(12) 0.0049(12)
O6 0.0375(15) 0.0313(14) 0.0277(15) -0.0002(12) 0.0011(12) 0.0096(12)
C1 0.031(2) 0.042(2) 0.037(2) 0.0024(19) -0.0002(18) 0.0142(18)
C2 0.037(2) 0.039(2) 0.034(2) 0.0004(19) 0.0001(19) 0.0160(18)
C3 0.031(2) 0.032(2) 0.038(2) -0.0025(18) -0.0012(18) -0.0051(17)
C4 0.029(2) 0.042(2) 0.037(2) 0.0008(19) -0.0003(18) -0.0044(18)
C5 0.029(2) 0.034(2) 0.038(2) 0.0102(18) -0.0027(18) 0.0018(17)
C6 0.0200(19) 0.032(2) 0.052(3) 0.0064(19) -0.0074(18) 0.0012(16)
C7 0.031(2) 0.041(2) 0.050(3) 0.003(2) 0.007(2) 0.0109(19)
C8 0.041(2) 0.035(2) 0.050(3) -0.003(2) 0.007(2) 0.0114(19)
C9 0.041(2) 0.044(3) 0.045(3) -0.019(2) -0.004(2) 0.014(2)
C10 0.040(2) 0.055(3) 0.030(2) -0.012(2) 0.0042(19) 0.007(2)
C11 0.049(3) 0.037(2) 0.031(2) -0.0006(19) -0.008(2) 0.0095(19)
C12 0.030(2) 0.038(2) 0.042(3) 0.002(2) -0.0077(19) 0.0086(18)
C13 0.0136(16) 0.0217(18) 0.028(2) 0.0038(15) -0.0025(15) -0.0001(13)
C14 0.0250(19) 0.0189(18) 0.031(2) -0.0004(16) -0.0017(16) 0.0003(14)
C15 0.034(2) 0.030(2) 0.021(2) -0.0010(16) 0.0039(16) 0.0040(16)
C16 0.033(2) 0.026(2) 0.035(2) -0.0077(17) -0.0014(18) 0.0053(16)
C17 0.032(2) 0.0199(18) 0.036(2) 0.0011(16) -0.0021(18) 0.0014(15)
C18 0.0238(19) 0.026(2) 0.029(2) 0.0028(16) 0.0010(16) 0.0038(15)
C19 0.0236(18) 0.0170(17) 0.030(2) 0.0062(15) 0.0043(16) 0.0021(14)
C20 0.026(2) 0.0260(19) 0.029(2) 0.0067(16) 0.0033(16) 0.0017(15)
C21 0.023(2) 0.034(2) 0.037(2) 0.0101(18) -0.0123(17) -0.0034(16)
C22 0.0181(19) 0.035(2) 0.056(3) 0.019(2) 0.0051(19) 0.0023(16)
C23 0.025(2) 0.037(2) 0.047(3) 0.003(2) 0.0056(19) 0.0068(17)
C24 0.023(2) 0.034(2) 0.036(2) 0.0028(18) 0.0037(17) 0.0052(16)
C25 0.0185(18) 0.0222(18) 0.031(2) -0.0057(16) -0.0006(15) 0.0087(14)
C26 0.030(2) 0.0200(19) 0.037(2) -0.0024(17) 0.0038(17) 0.0028(15)
C27 0.039(2) 0.030(2) 0.047(3) 0.0104(19) 0.012(2) 0.0067(18)
C28 0.025(2) 0.023(2) 0.085(4) 0.005(2) 0.010(2) -0.0011(17)
C29 0.020(2) 0.026(2) 0.073(3) -0.008(2) -0.003(2) 0.0033(16)
C30 0.0189(18) 0.024(2) 0.046(3) -0.0041(17) -0.0009(17) 0.0056(15)

loop_
_atom_type_symbol
_atom_type_description
_atom_type_scat_dispersion_real
_atom_type_scat_dispersion_imag
_atom_type_scat_source
C C 0.0033 0.0016 'International Tables Vol C Tables 4.2.6.8 and 6.1.1.4'
H H 0.0000 0.0000 'International Tables Vol C Tables 4.2.6.8 and 6.1.1.4'
O O 0.0106 0.0060 'International Tables Vol C Tables 4.2.6.8 and 6.1.1.4'
S S 0.1246 0.1234 'International Tables Vol C Tables 4.2.6.8 and 6.1.1.4'
K K 0.2009 0.2494 'International Tables Vol C Tables 4.2.6.8 and 6.1.1.4'
Si Si 0.0817 0.0704 'International Tables Vol C Tables 4.2.6.8 and 6.1.1.4'

loop_
_geom_angle_atom_site_label_1
_geom_angle_atom_site_label_2
_geom_angle_atom_site_label_3
_geom_angle
O4 K1 O6 119.29(8)
O4 K1 O2 117.51(8)
O6 K1 O2 118.85(8)
O4 K1 O1 160.52(8)
O6 K1 O1 59.89(8)
O2 K1 O1 58.97(8)
O4 K1 O5 59.79(8)
O6 K1 O5 59.50(8)
O2 K1 O5 159.04(8)
O1 K1 O5 115.71(9)
O4 K1 O3 59.19(8)
O6 K1 O3 158.04(8)
O2 K1 O3 58.35(8)
O1 K1 O3 113.41(9)
O5 K1 O3 114.35(9)
O4 K1 S1 112.12(8)
O6 K1 S1 76.96(7)
O2 K1 S1 101.18(7)
O1 K1 S1 87.04(8)
O5 K1 S1 98.63(7)
O3 K1 S1 124.75(7)
O4 K1 C8 42.09(9)
O6 K1 C8 79.07(9)
O2 K1 C8 159.29(9)
O1 K1 C8 137.94(10)
O5 K1 C8 22.99(8)
O3 K1 C8 101.08(10)
S1 K1 C8 92.70(9)
Si1 S1 K1 107.03(5)
C25 Si1 C19 103.81(15)
C25 Si1 C13 106.81(15)
C19 Si1 C13 106.17(15)
C25 Si1 S1 114.07(12)
C19 Si1 S1 112.71(12)
C13 Si1 S1 112.55(12)
C12 O1 C1 111.1(3)
C12 O1 K1 106.84(19)
C1 O1 K1 109.2(2)
C2 O2 C3 112.2(3)
C2 O2 K1 119.3(2)
C3 O2 K1 121.0(2)
C4 O3 C5 111.9(3)
C4 O3 K1 108.9(2)
C5 O3 K1 105.6(2)
C7 O4 C6 112.3(3)
C7 O4 K1 120.7(2)
C6 O4 K1 122.7(2)
C8 O5 C9 113.1(3)
C8 O5 K1 103.6(2)
C9 O5 K1 108.0(2)
C11 O6 C10 112.5(3)
C11 O6 K1 119.9(2)
C10 O6 K1 119.7(2)
O1 C1 C2 108.1(3)
O2 C2 C1 108.6(3)
O2 C3 C4 107.8(3)
O3 C4 C3 108.7(3)
O3 C5 C6 109.7(3)
O4 C6 C5 108.0(3)
O4 C7 C8 108.6(3)
O5 C8 C7 109.0(3)
O5 C8 K1 53.39(17)
C7 C8 K1 82.9(2)
O5 C9 C10 110.1(3)
O6 C10 C9 108.0(3)
O6 C11 C12 107.9(3)
O1 C12 C11 108.2(3)
C14 C13 C18 116.9(3)
C14 C13 Si1 125.1(3)
C18 C13 Si1 118.0(3)
C13 C14 C15 121.5(3)
C16 C15 C14 119.9(3)
C15 C16 C17 120.0(3)
C18 C17 C16 119.2(3)
C17 C18 C13 122.5(3)
C24 C19 C20 116.8(3)
C24 C19 Si1 119.4(3)
C20 C19 Si1 123.8(3)
C21 C20 C19 121.5(3)
C22 C21 C20 120.2(4)
C21 C22 C23 119.7(3)
C22 C23 C24 119.8(4)
C23 C24 C19 122.0(4)
C26 C25 C30 117.0(3)
C26 C25 Si1 120.4(3)
C30 C25 Si1 122.6(3)
C27 C26 C25 122.2(4)
C28 C27 C26 119.2(4)
C27 C28 C29 120.4(4)
C28 C29 C30 120.1(4)
C29 C30 C25 121.2(4)

loop_
_geom_bond_atom_site_label_1
_geom_bond_atom_site_label_2
_geom_bond_distance
K1 O4 2.713(3)
K1 O6 2.741(3)
K1 O2 2.805(3)
K1 O1 2.856(3)
K1 O5 2.905(3)
K1 O3 2.945(3)
K1 S1 3.143(2)
K1 C8 3.517(4)
S1 Si1 2.039(2)
Si1 C25 1.884(4)
Si1 C19 1.886(4)
Si1 C13 1.890(4)
O1 C12 1.429(4)
O1 C1 1.434(4)
O2 C2 1.413(4)
O2 C3 1.419(4)
O3 C4 1.424(4)
O3 C5 1.430(4)
O4 C7 1.417(4)
O4 C6 1.420(4)
O5 C8 1.413(4)
O5 C9 1.415(4)
O6 C11 1.409(4)
O6 C10 1.426(4)
C1 C2 1.485(5)
C3 C4 1.504(5)
C5 C6 1.482(5)
C7 C8 1.489(5)
C9 C10 1.461(6)
C11 C12 1.497(5)
C13 C14 1.388(5)
C13 C18 1.389(5)
C14 C15 1.391(5)
C15 C16 1.370(5)
C16 C17 1.384(5)
C17 C18 1.378(5)
C19 C24 1.394(5)
C19 C20 1.398(5)
C20 C21 1.385(5)
C21 C22 1.377(5)
C22 C23 1.378(6)
C23 C24 1.384(5)
C25 C26 1.390(5)
C25 C30 1.394(5)
C26 C27 1.386(5)
C27 C28 1.371(6)
C28 C29 1.373(6)
C29 C30 1.384(5)

loop_
_platon_squeeze_void_nr
_platon_squeeze_void_average_x
_platon_squeeze_void_average_y
_platon_squeeze_void_average_z
_platon_squeeze_void_volume
_platon_squeeze_void_count_electrons
_platon_squeeze_void_content
1 0.000 0.000 0.500 182 48 thf
